data_4518367
loop_
_publ_author_name
'Wu, Hongwei'
'Baryshnikov, Glib V.'
'Kuklin, Artem'
'Minaev, Boris F.'
'Wu, Bin'
'Gu, Long'
'Zhu, Liangliang'
'\%Agren, Hans'
'Zhao, Yanli'

_publ_section_title
;
 Multidimensional Structure Conformation of Persulfurated Benzene for
 Highly Efficient Phosphorescence.
;
_journal_name_full 'ACS applied materials &amp; interfaces'
_journal_paper_doi 10.1021/acsami.0c16338
_journal_year 2020
_chemical_formula_sum 'C92 H64 N6 O12 S6'
_chemical_formula_weight 1637.85
_space_group_crystal_system triclinic
_space_group_IT_number 2
_space_group_name_Hall '-P 1'
_space_group_name_H-M_alt 'P -1'
_atom_sites_solution_hydrogens geom
_atom_sites_solution_primary dual
_cell_angle_alpha 80.4100(10)
_cell_angle_beta 89.3010(10)
_cell_angle_gamma 69.7940(10)
_cell_formula_units_Z 2
_cell_length_a 12.7443(4)
_cell_length_b 17.3301(5)
_cell_length_c 19.1446(6)
_cell_measurement_reflns_used 9941
_cell_measurement_temperature 100.(2)
_cell_measurement_theta_max 30.7887
_cell_measurement_theta_min 2.3094
_cell_volume 3907.9(2)
_computing_cell_refinement 'SAINT V8.38A (Bruker AXS Inc., 2017)'
_computing_data_collection 'APEX3 (Bruker AXS Inc., 2017)'
_computing_data_reduction 'SAINT V8.38A (Bruker AXS Inc., 2017)'
_computing_molecular_graphics 'XP (Bruker AXS Inc., 2017)'
_computing_publication_material 'APEX3 (Bruker AXS Inc., 2017)'
_computing_structure_refinement 'SHELXL-2016/6 (Sheldrick, 2016)'
_computing_structure_solution 'XT, VERSION 2014/5'
_diffrn_ambient_temperature 100.(2)
_diffrn_detector_area_resol_mean 7.4074
_diffrn_measured_fraction_theta_full 0.992
_diffrn_measured_fraction_theta_max 0.992
_diffrn_measurement_device_type 'Photon II CPADs detector'
_diffrn_measurement_method 'phi and omega scans'
_diffrn_radiation_monochromator 'Multilayer Mirror'
_diffrn_radiation_type MoK\a
_diffrn_radiation_wavelength 0.71073
_diffrn_reflns_av_R_equivalents 0.0822
_diffrn_reflns_av_unetI/netI 0.1048
_diffrn_reflns_limit_h_max 17
_diffrn_reflns_limit_h_min -18
_diffrn_reflns_limit_k_max 25
_diffrn_reflns_limit_k_min -25
_diffrn_reflns_limit_l_max 28
_diffrn_reflns_limit_l_min -28
_diffrn_reflns_number 75260
_diffrn_reflns_theta_full 31.52
_diffrn_reflns_theta_max 31.52
_diffrn_reflns_theta_min 2.31
_diffrn_source 'Incoatec microfocus source'
_diffrn_source_type 'Bruker D8 Quest'
_exptl_absorpt_coefficient_mu 0.246
_exptl_absorpt_correction_T_max 0.95
_exptl_absorpt_correction_T_min 0.78
_exptl_absorpt_correction_type multi-scan
_exptl_absorpt_process_details
;
SADABS-2016/2 - Bruker AXS area detector scaling and absorption correction
;
_exptl_crystal_colour yellow
_exptl_crystal_density_diffrn 1.392
_exptl_crystal_density_method 'not measured'
_exptl_crystal_description block
_exptl_crystal_F_000 1700
_exptl_crystal_size_max 0.320
_exptl_crystal_size_mid 0.240
_exptl_crystal_size_min 0.220
_refine_diff_density_max 1.138
_refine_diff_density_min -0.721
_refine_ls_extinction_method none
_refine_ls_goodness_of_fit_ref 1.039
_refine_ls_hydrogen_treatment constr
_refine_ls_matrix_type full
_refine_ls_number_parameters 1135
_refine_ls_number_reflns 25844
_refine_ls_number_restraints 599
_refine_ls_restrained_S_all 1.037
_refine_ls_R_factor_all 0.1278
_refine_ls_R_factor_gt 0.0704
_refine_ls_shift/su_max 0.001
_refine_ls_shift/su_mean 0.000
_refine_ls_structure_factor_coef Fsqd
_refine_ls_weighting_details 'w=1/[\s^2^(Fo^2^)+(0.0790P)^2^+3.5143P] where P=(Fo^2^+2Fc^2^)/3'
_refine_ls_weighting_scheme calc
_refine_ls_wR_factor_gt 0.1650
_refine_ls_wR_factor_ref 0.2025
_reflns_number_gt 15798
_reflns_number_total 25844
_reflns_threshold_expression 'I > 2\s(I)'
_cod_data_source_file am0c16338_si_016.cif
_cod_data_source_block zhao253m
_cod_depositor_comments
;
The following automatic conversions were performed:

data item '_exptl_absorpt_correction_type' value 'Multi-Scan' was
changed to 'multi-scan' in accordance with the
/home/data/users/saulius/crontab/automatic-downloads/rss-feeds/ACS/lib/dictionaries/cif_core.dic
dictionary named 'cif_core.dic' version 2.4.2 last updated on
2011-04-26.

Automatic conversion script
Id: cif_fix_values 7556 2019-12-06 15:28:31Z antanas 
;
_cod_database_code 4518367

loop_
_space_group_symop_operation_xyz
'x, y, z'
'-x, -y, -z'

loop_
_atom_site_type_symbol
_atom_site_label
_atom_site_fract_x
_atom_site_fract_y
_atom_site_fract_z
_atom_site_U_iso_or_equiv
_atom_site_adp_type
_atom_site_calc_flag
_atom_site_refinement_flags_adp
_atom_site_refinement_flags_occupancy
_atom_site_refinement_flags_posn
_atom_site_occupancy
_atom_site_disorder_assembly
_atom_site_disorder_group
C C1 1.0200(2) 0.68990(16) 0.63414(12) 0.0171(5) Uani d . . . 1.0 . .
C C2 1.0208(2) 0.76509(16) 0.65203(13) 0.0179(5) Uani d . . . 1.0 . .
C C3 1.0230(2) 0.77323(15) 0.72405(14) 0.0185(5) Uani d . . . 1.0 . .
C C4 1.0372(2) 0.70338(16) 0.77712(12) 0.0177(5) Uani d . . . 1.0 . .
C C5 1.0575(2) 0.62420(16) 0.75830(13) 0.0175(5) Uani d . . . 1.0 . .
C C6 1.0367(2) 0.61871(16) 0.68756(13) 0.0174(5) Uani d . . . 1.0 . .
C C7 1.1097(2) 0.60877(16) 0.52185(13) 0.0187(5) Uani d . . . 1.0 . .
C C8 1.0953(2) 0.57156(17) 0.46526(14) 0.0224(5) Uani d . . . 1.0 . .
H H8 1.023094 0.587088 0.442897 0.027 Uiso calc U . R 1.0 . .
C C9 1.1855(2) 0.51212(18) 0.44141(14) 0.0238(5) Uani d . . . 1.0 . .
H H9 1.176113 0.487207 0.402435 0.029 Uiso calc U . R 1.0 . .
C C10 1.2896(2) 0.48970(16) 0.47551(13) 0.0194(5) Uani d . . . 1.0 . .
C C11 1.3056(2) 0.52435(17) 0.53266(13) 0.0203(5) Uani d . . . 1.0 . .
H H11 1.377393 0.507019 0.556039 0.024 Uiso calc U . R 1.0 . .
C C12 1.2152(2) 0.58479(16) 0.55522(13) 0.0196(5) Uani d . . . 1.0 . .
H H12 1.22528 0.61008 0.593776 0.023 Uiso calc U . R 1.0 . .
C C13 1.4107(2) 0.43026(17) 0.38834(14) 0.0215(5) Uani d . . . 1.0 . .
C C14 1.5148(2) 0.35832(16) 0.38053(14) 0.0205(5) Uani d . . . 1.0 . .
C C15 1.5414(2) 0.34139(17) 0.31242(15) 0.0252(6) Uani d . . . 1.0 . .
H H15 1.493509 0.373157 0.272351 0.03 Uiso calc U . R 1.0 . .
C C16 1.6396(3) 0.27689(19) 0.30501(16) 0.0298(6) Uani d . . . 1.0 . .
H H16 1.657948 0.265692 0.258608 0.036 Uiso calc U . R 1.0 . .
C C17 1.6825(2) 0.24624(18) 0.42385(16) 0.0278(6) Uani d . . . 1.0 . .
H H17 1.731446 0.212952 0.462999 0.033 Uiso calc U . R 1.0 . .
C C18 1.5861(2) 0.30967(18) 0.43733(15) 0.0236(5) Uani d . . . 1.0 . .
H H18 1.569753 0.319235 0.48435 0.028 Uiso calc U . R 1.0 . .
C C19 0.9039(2) 0.89847(16) 0.54055(14) 0.0197(5) Uani d . . . 1.0 . .
C C20 0.9070(2) 0.95167(18) 0.47789(14) 0.0248(6) Uani d . . . 1.0 . .
H H20 0.97702 0.950751 0.45973 0.03 Uiso calc U . R 1.0 . .
C C21 0.8081(2) 1.00611(18) 0.44180(15) 0.0263(6) Uani d . . . 1.0 . .
H H21 0.809692 1.043558 0.399835 0.032 Uiso calc U . R 1.0 . .
C C22 0.7077(2) 1.00441(17) 0.46835(15) 0.0234(5) Uani d . . . 1.0 . .
C C23 0.7026(2) 0.95005(17) 0.52875(15) 0.0254(6) Uani d . . . 1.0 . .
H H23 0.632364 0.94919 0.545327 0.03 Uiso calc U . R 1.0 . .
C C24 0.8018(2) 0.89654(17) 0.56498(14) 0.0226(5) Uani d . . . 1.0 . .
H H24 0.799561 0.858641 0.606504 0.027 Uiso calc U . R 1.0 . .
C C25 0.5402(2) 1.12176(17) 0.45700(15) 0.0233(5) Uani d . . . 1.0 . .
C C26 0.4476(2) 1.17596(17) 0.40429(15) 0.0230(5) Uani d . . . 1.0 . .
C C27 0.4482(3) 1.16575(18) 0.33434(16) 0.0285(6) Uani d . . . 1.0 . .
H H27 0.506839 1.122637 0.317908 0.034 Uiso calc U . R 1.0 . .
C C28 0.3602(3) 1.22057(19) 0.28857(17) 0.0340(7) Uani d . . . 1.0 . .
H H28 0.361524 1.214044 0.240238 0.041 Uiso calc U . R 1.0 . .
C C29 0.2750(2) 1.29016(18) 0.37624(17) 0.0286(6) Uani d . . . 1.0 . .
H H29 0.214719 1.333279 0.391342 0.034 Uiso calc U . R 1.0 . .
C C30 0.3596(2) 1.23914(18) 0.42606(16) 0.0265(6) Uani d . . . 1.0 . .
H H30 0.357037 1.247437 0.473959 0.032 Uiso calc U . R 1.0 . .
C C31 0.8787(2) 0.93123(17) 0.72730(15) 0.0243(5) Uani d . . . 1.0 . .
C C32 0.8535(2) 1.00469(18) 0.67821(16) 0.0275(6) Uani d . . . 1.0 . .
H H32 0.912141 1.020761 0.656862 0.033 Uiso calc U . R 1.0 . .
C C33 0.7427(3) 1.05465(19) 0.66032(16) 0.0311(6) Uani d . . . 1.0 . .
H H33 0.724913 1.104949 0.626871 0.037 Uiso calc U . R 1.0 . .
C C34 0.6583(2) 1.02990(19) 0.69210(16) 0.0292(6) Uani d . . . 1.0 . .
C C35 0.6817(3) 0.9579(2) 0.74138(17) 0.0337(7) Uani d . . . 1.0 . .
H H35 0.622708 0.942059 0.762475 0.04 Uiso calc U . R 1.0 . .
C C36 0.7924(2) 0.90863(19) 0.75994(17) 0.0306(6) Uani d . . . 1.0 . .
H H36 0.809525 0.859581 0.794825 0.037 Uiso calc U . R 1.0 . .
C C37 0.5032(3) 1.1550(2) 0.67042(17) 0.0324(5) Uani d . . . 1.0 . .
C C38 0.3855(3) 1.1937(2) 0.64051(17) 0.0324(5) Uani d . . . 1.0 . .
C C39 0.3426(3) 1.2807(2) 0.62381(17) 0.0347(7) Uani d . . . 1.0 . .
H H39 0.388266 1.31295 0.628712 0.042 Uiso calc U . R 1.0 . .
C C40 0.2311(3) 1.3187(2) 0.59978(16) 0.0346(7) Uani d . . . 1.0 . .
H H40 0.202056 1.377894 0.58765 0.042 Uiso calc U . R 1.0 . .
C C41 0.2063(3) 1.1953(2) 0.60822(19) 0.0398(8) Uani d . . . 1.0 . .
H H41 0.158612 1.16479 0.602834 0.048 Uiso calc U . R 1.0 . .
C C42 0.3153(3) 1.15090(19) 0.63145(17) 0.0318(6) Uani d . . . 1.0 . .
H H42 0.341746 1.091607 0.641084 0.038 Uiso calc U . R 1.0 . .
C C43 0.9415(2) 0.66510(17) 0.90307(13) 0.0202(5) Uani d . . . 1.0 . .
C C44 0.9600(2) 0.6302(2) 0.97451(15) 0.0311(7) Uani d . . . 1.0 . .
H H44 1.024933 0.628209 0.999652 0.037 Uiso calc U . R 1.0 . .
C C45 0.8838(3) 0.5983(2) 1.00933(15) 0.0337(7) Uani d . . . 1.0 . .
H H45 0.895571 0.575393 1.058452 0.04 Uiso calc U . R 1.0 . .
C C46 0.7915(2) 0.60024(19) 0.97212(14) 0.0258(6) Uani d . . . 1.0 . .
C C47 0.7713(2) 0.63358(18) 0.90059(14) 0.0246(6) Uani d . . . 1.0 . .
H H47 0.706984 0.634064 0.875639 0.03 Uiso calc U . R 1.0 . .
C C48 0.8475(2) 0.66643(18) 0.86604(13) 0.0231(5) Uani d . . . 1.0 . .
H H48 0.835091 0.689818 0.817025 0.028 Uiso calc U . R 1.0 . .
C C49 0.7164(2) 0.49340(19) 1.00883(14) 0.0255(6) Uani d . . . 1.0 . .
C C50 0.6314(2) 0.47172(19) 1.05499(13) 0.0246(6) Uani d . . . 1.0 . .
C C51 0.6363(3) 0.3895(2) 1.06835(16) 0.0338(7) Uani d . . . 1.0 . .
H H51 0.694528 0.347187 1.050738 0.041 Uiso calc U . R 1.0 . .
C C52 0.5540(3) 0.3704(2) 1.10811(17) 0.0365(7) Uani d . . . 1.0 . .
H H52 0.557906 0.313882 1.117316 0.044 Uiso calc U . R 1.0 . .
C C53 0.4668(2) 0.5050(2) 1.12160(15) 0.0312(7) Uani d . . . 1.0 . .
H H53 0.407877 0.545876 1.14018 0.037 Uiso calc U . R 1.0 . .
C C54 0.5459(2) 0.5306(2) 1.08247(15) 0.0281(6) Uani d . . . 1.0 . .
H H54 0.54078 0.587386 1.07495 0.034 Uiso calc U . R 1.0 . .
C C55 1.2389(2) 0.47887(16) 0.78914(13) 0.0196(5) Uani d . . . 1.0 . .
C C56 1.3056(2) 0.51886(17) 0.75160(14) 0.0211(5) Uani d . . . 1.0 . .
H H56 1.278377 0.577963 0.738778 0.025 Uiso calc U . R 1.0 . .
C C57 1.4108(2) 0.47320(17) 0.73298(14) 0.0225(5) Uani d . . . 1.0 . .
H H57 1.455507 0.500495 0.706573 0.027 Uiso calc U . R 1.0 . .
C C58 1.4508(2) 0.38736(17) 0.75306(14) 0.0225(5) Uani d . . . 1.0 . .
C C59 1.3854(2) 0.34618(18) 0.78944(15) 0.0268(6) Uani d . . . 1.0 . .
H H59 1.413245 0.287063 0.802092 0.032 Uiso calc U . R 1.0 . .
C C60 1.2787(2) 0.39223(17) 0.80724(14) 0.0242(5) Uani d . . . 1.0 . .
H H60 1.232933 0.364547 0.83176 0.029 Uiso calc U . R 1.0 . .
C C61 1.5997(2) 0.33953(17) 0.67680(14) 0.0226(5) Uani d . . . 1.0 . .
C C62 1.7188(2) 0.28256(17) 0.67831(15) 0.0236(5) Uani d . . . 1.0 . .
C C63 1.7764(3) 0.2847(2) 0.61679(17) 0.0340(7) Uani d . . . 1.0 . .
H H63 1.742422 0.323165 0.575034 0.041 Uiso calc U . R 1.0 . .
C C64 1.8853(3) 0.2291(2) 0.6177(2) 0.0427(8) Uani d . . . 1.0 . .
H H64 1.924354 0.230593 0.57521 0.051 Uiso calc U . R 1.0 . .
C C65 1.8809(3) 0.1726(2) 0.73305(18) 0.0353(7) Uani d . . . 1.0 . .
H H65 1.916914 0.133457 0.774008 0.042 Uiso calc U . R 1.0 . .
C C66 1.7719(2) 0.22512(19) 0.73767(16) 0.0302(6) Uani d . . . 1.0 . .
H H66 1.734282 0.221777 0.780624 0.036 Uiso calc U . R 1.0 . .
C C67 0.9745(2) 0.47497(17) 0.72302(14) 0.0216(5) Uani d . . . 1.0 . .
C C68 1.0178(3) 0.38825(18) 0.73461(16) 0.0306(6) Uani d . . . 1.0 . .
H H68 1.084999 0.360073 0.713592 0.037 Uiso calc U . R 1.0 . .
C C69 0.9624(3) 0.34279(19) 0.77706(17) 0.0332(7) Uani d . . . 1.0 . .
H H69 0.990263 0.283507 0.784389 0.04 Uiso calc U . R 1.0 . .
C C70 0.8666(2) 0.38522(18) 0.80830(15) 0.0259(6) Uani d . . . 1.0 . .
C C71 0.8228(2) 0.47090(18) 0.79720(14) 0.0243(5) Uani d . . . 1.0 . .
H H71 0.756584 0.498778 0.819351 0.029 Uiso calc U . R 1.0 . .
C C72 0.8763(2) 0.51634(17) 0.75326(14) 0.0221(5) Uani d . . . 1.0 . .
H H72 0.845554 0.575595 0.743979 0.027 Uiso calc U . R 1.0 . .
C C73 0.8573(3) 0.2841(2) 0.90566(16) 0.0332(7) Uani d . . . 1.0 . .
C C74 0.7768(3) 0.24817(19) 0.94467(16) 0.0334(7) Uani d . . . 1.0 . .
C C75 0.8135(3) 0.1955(2) 1.00916(19) 0.0450(8) Uani d . . . 1.0 . .
H H75 0.888468 0.18044 1.026946 0.054 Uiso calc U . R 1.0 . .
C C76 0.7387(4) 0.1655(3) 1.0470(2) 0.0581(11) Uani d . . . 1.0 . .
H H76 0.76466 0.128942 1.090886 0.07 Uiso calc U . R 1.0 . .
C C77 0.5983(4) 0.2344(3) 0.9625(2) 0.0521(10) Uani d . . . 1.0 . .
H H77 0.523189 0.247856 0.945789 0.063 Uiso calc U . R 1.0 . .
C C78 0.6673(3) 0.2675(2) 0.92026(18) 0.0384(7) Uani d . . . 1.0 . .
H H78 0.640061 0.302362 0.875768 0.046 Uiso calc U . R 1.0 . .
C C79 0.2747(8) 0.1653(5) 0.8354(5) 0.086(2) Uani d U P . 0.682(5) A 1
H H79A 0.220938 0.179119 0.872449 0.129 Uiso calc U P R 0.682(5) A 1
H H79B 0.254268 0.211596 0.79512 0.129 Uiso calc U P R 0.682(5) A 1
H H79C 0.349965 0.156096 0.854422 0.129 Uiso calc U P R 0.682(5) A 1
C C80 0.2731(6) 0.0857(5) 0.8108(4) 0.0623(15) Uani d U P . 0.682(5) A 1
C C81 0.3598(7) 0.0131(5) 0.8273(4) 0.0669(17) Uani d U P . 0.682(5) A 1
H H81 0.422556 0.010874 0.854894 0.08 Uiso calc U P R 0.682(5) A 1
C C82 0.3582(6) -0.0608(5) 0.8035(4) 0.0653(15) Uani d U P . 0.682(5) A 1
H H82 0.418515 -0.112079 0.81655 0.078 Uiso calc U P R 0.682(5) A 1
C C83 0.2672(6) -0.0569(5) 0.7610(4) 0.0527(14) Uani d U P . 0.682(5) A 1
H H83 0.265141 -0.104086 0.742694 0.063 Uiso calc U P R 0.682(5) A 1
C C84 0.1790(6) 0.0207(4) 0.7467(4) 0.0542(14) Uani d U P . 0.682(5) A 1
H H84 0.114823 0.025018 0.719403 0.065 Uiso calc U P R 0.682(5) A 1
C C85 0.1821(6) 0.0872(4) 0.7698(4) 0.0568(14) Uani d U P . 0.682(5) A 1
H H85 0.120517 0.137999 0.758149 0.068 Uiso calc U P R 0.682(5) A 1
C C79A 0.1818(17) 0.1474(12) 0.8040(11) 0.093(4) Uani d U P . 0.318(5) A 2
H H79D 0.119882 0.152526 0.835859 0.14 Uiso calc U P R 0.318(5) A 2
H H79E 0.152064 0.177311 0.756301 0.14 Uiso calc U P R 0.318(5) A 2
H H79F 0.233344 0.17144 0.821568 0.14 Uiso calc U P R 0.318(5) A 2
C C80A 0.2504(9) 0.0461(6) 0.8009(7) 0.064(2) Uani d U P G 0.318(5) A 2
C C81A 0.3519(10) 0.0085(7) 0.8398(6) 0.065(3) Uani d U P G 0.318(5) A 2
H H81A 0.377032 0.039149 0.86841 0.079 Uiso calc U P R 0.318(5) A 2
C C82A 0.4166(7) -0.0738(6) 0.8369(5) 0.054(2) Uani d U P G 0.318(5) A 2
H H82A 0.485968 -0.099473 0.863503 0.065 Uiso calc U P R 0.318(5) A 2
C C83A 0.3798(8) -0.1186(6) 0.7951(5) 0.052(2) Uani d U P G 0.318(5) A 2
H H83A 0.42405 -0.174911 0.793079 0.062 Uiso calc U P R 0.318(5) A 2
C C84A 0.2783(10) -0.0811(8) 0.7562(7) 0.058(3) Uani d U P G 0.318(5) A 2
H H84A 0.253194 -0.111728 0.72756 0.069 Uiso calc U P R 0.318(5) A 2
C C85A 0.2136(8) 0.0012(8) 0.7591(7) 0.059(2) Uani d U P G 0.318(5) A 2
H H85A 0.144255 0.026895 0.732465 0.07 Uiso calc U P R 0.318(5) A 2
C C86 0.2422(16) -0.0385(9) 0.1077(9) 0.176(5) Uani d U P . 0.637(4) B 1
H H86A 0.198474 -0.055062 0.075093 0.265 Uiso calc U P R 0.637(4) B 1
H H86B 0.196711 -0.019715 0.147343 0.265 Uiso calc U P R 0.637(4) B 1
H H86C 0.30931 -0.086305 0.125808 0.265 Uiso calc U P R 0.637(4) B 1
C C87 0.2736(13) 0.0262(7) 0.0718(6) 0.182(4) Uani d U P G 0.637(4) B 1
C C88 0.3859(11) 0.0155(7) 0.0634(6) 0.185(4) Uani d U P G 0.637(4) B 1
H H88 0.441719 -0.037697 0.078465 0.222 Uiso calc U P R 0.637(4) B 1
C C89 0.4166(8) 0.0827(9) 0.0330(7) 0.194(4) Uani d U P G 0.637(4) B 1
H H89 0.493418 0.075439 0.027256 0.233 Uiso calc U P R 0.637(4) B 1
C C90 0.3350(12) 0.1606(7) 0.0110(6) 0.174(4) Uani d U P G 0.637(4) B 1
H H90 0.355971 0.206505 -0.009785 0.208 Uiso calc U P R 0.637(4) B 1
C C91 0.2226(11) 0.1712(6) 0.0194(6) 0.179(4) Uani d U P G 0.637(4) B 1
H H91 0.166824 0.224436 0.004384 0.215 Uiso calc U P R 0.637(4) B 1
C C92 0.1919(9) 0.1040(9) 0.0498(7) 0.176(4) Uani d U P G 0.637(4) B 1
H H92 0.115122 0.111302 0.055594 0.211 Uiso calc U P R 0.637(4) B 1
C C86A 0.2088(19) 0.0960(14) 0.0223(18) 0.184(5) Uani d U P D 0.363(4) B -2
H H86D 0.230568 0.097361 0.070828 0.276 Uiso calc U P R 0.363(4) B -2
H H86E 0.174356 0.153211 -0.003483 0.276 Uiso calc U P R 0.363(4) B -2
H H86F 0.275216 0.066525 -0.001804 0.276 Uiso calc U P R 0.363(4) B -2
C C87A 0.1228(11) 0.0495(8) 0.0242(11) 0.158(4) Uani d U P DG 0.363(4) B -2
C C88A 0.0844(14) 0.0229(10) 0.0888(8) 0.147(4) Uani d U P G 0.363(4) B -2
H H88A 0.113502 0.030011 0.131764 0.176 Uiso calc U P R 0.363(4) B -2
C C89A 0.0034(16) -0.0142(11) 0.0905(8) 0.146(5) Uani d U P G 0.363(4) B -2
H H89A -0.022911 -0.03246 0.134618 0.175 Uiso calc U P R 0.363(4) B -2
C C90A -0.0392(17) -0.0247(14) 0.0276(11) 0.144(5) Uani d U P G 0.363(4) B -2
H H90A -0.09463 -0.050039 0.028798 0.173 Uiso calc U P R 0.363(4) B -2
C C91A -0.001(2) 0.0020(16) -0.0369(9) 0.144(5) Uani d U P G 0.363(4) B -2
H H91A -0.029936 -0.005148 -0.079877 0.173 Uiso calc U P R 0.363(4) B -2
C C92A 0.0802(16) 0.0391(12) -0.0386(8) 0.151(5) Uani d U P G 0.363(4) B -2
H H92A 0.106478 0.057323 -0.082732 0.181 Uiso calc U P R 0.363(4) B -2
N N1 1.7102(2) 0.22943(16) 0.35915(14) 0.0312(5) Uani d . . . 1.0 . .
N N2 0.2746(2) 1.28139(15) 0.30792(14) 0.0319(6) Uani d . . . 1.0 . .
N N3 0.1632(2) 1.27725(18) 0.59288(15) 0.0371(6) Uani d . . . 1.0 . .
N N4 0.4695(2) 0.42668(19) 1.13421(13) 0.0336(6) Uani d . . . 1.0 . .
N N5 1.9385(2) 0.17388(17) 0.67424(17) 0.0390(7) Uani d . . . 1.0 . .
N N6 0.6319(3) 0.1847(2) 1.0256(2) 0.0616(10) Uani d . . . 1.0 . .
O O1 1.38302(15) 0.42568(12) 0.45710(9) 0.0221(4) Uani d . . . 1.0 . .
O O2 1.36060(17) 0.48373(13) 0.34064(11) 0.0285(4) Uani d . . . 1.0 . .
O O3 0.60916(17) 1.05731(12) 0.42882(11) 0.0280(4) Uani d . . . 1.0 . .
O O4 0.55251(18) 1.13438(14) 0.51536(11) 0.0333(5) Uani d . . . 1.0 . .
O O5 0.54314(18) 1.07284(13) 0.67129(12) 0.0333(5) Uani d . . . 1.0 . .
O O6 0.5539(2) 1.19248(17) 0.69415(18) 0.0595(8) Uani d . . . 1.0 . .
O O7 0.71158(18) 0.57223(14) 1.01012(11) 0.0308(5) Uani d . . . 1.0 . .
O O8 0.77912(17) 0.44716(14) 0.97480(11) 0.0307(5) Uani d . . . 1.0 . .
O O9 1.56215(16) 0.33993(13) 0.74362(10) 0.0259(4) Uani d . . . 1.0 . .
O O10 1.54429(17) 0.37975(13) 0.62437(10) 0.0288(4) Uani d . . . 1.0 . .
O O11 0.80428(18) 0.34288(13) 0.84919(11) 0.0293(4) Uani d . . . 1.0 . .
O O12 0.9539(2) 0.26388(16) 0.92263(13) 0.0444(6) Uani d . . . 1.0 . .
S S1 0.99046(5) 0.68842(4) 0.54473(3) 0.01994(13) Uani d . . . 1.0 . .
S S2 1.03524(5) 0.84570(4) 0.58630(4) 0.02158(14) Uani d . . . 1.0 . .
S S3 1.02139(6) 0.86790(4) 0.74960(4) 0.02336(14) Uani d . . . 1.0 . .
S S4 1.03462(6) 0.71550(5) 0.86699(3) 0.02359(14) Uani d . . . 1.0 . .
S S5 1.11084(5) 0.53449(4) 0.82478(3) 0.01986(13) Uani d . . . 1.0 . .
S S6 1.04209(6) 0.52570(4) 0.65913(3) 0.02077(13) Uani d . . . 1.0 . .

loop_
_atom_site_aniso_label
_atom_site_aniso_U_11
_atom_site_aniso_U_22
_atom_site_aniso_U_33
_atom_site_aniso_U_12
_atom_site_aniso_U_13
_atom_site_aniso_U_23
C1 0.0131(11) 0.0205(12) 0.0153(10) -0.0034(9) 0.0019(9) -0.0017(9)
C2 0.0125(11) 0.0173(12) 0.0200(11) -0.0027(9) 0.0000(9) 0.0023(9)
C3 0.0111(11) 0.0166(11) 0.0247(12) -0.0010(9) 0.0003(9) -0.0033(10)
C4 0.0137(11) 0.0250(13) 0.0143(10) -0.0065(10) 0.0027(8) -0.0043(9)
C5 0.0137(11) 0.0204(12) 0.0159(11) -0.0032(10) 0.0019(9) -0.0020(9)
C6 0.0126(11) 0.0205(12) 0.0171(11) -0.0032(9) 0.0030(9) -0.0040(9)
C7 0.0146(11) 0.0222(12) 0.0169(11) -0.0044(10) 0.0034(9) -0.0017(9)
C8 0.0161(12) 0.0265(14) 0.0226(12) -0.0038(11) -0.0021(10) -0.0061(10)
C9 0.0199(13) 0.0269(14) 0.0247(13) -0.0054(11) -0.0013(10) -0.0103(11)
C10 0.0152(12) 0.0187(12) 0.0211(12) -0.0021(10) 0.0001(9) -0.0024(10)
C11 0.0143(11) 0.0249(13) 0.0185(11) -0.0035(10) -0.0004(9) -0.0025(10)
C12 0.0182(12) 0.0235(13) 0.0159(11) -0.0057(10) 0.0010(9) -0.0039(9)
C13 0.0195(12) 0.0228(13) 0.0238(12) -0.0088(11) 0.0017(10) -0.0058(10)
C14 0.0177(12) 0.0203(12) 0.0253(12) -0.0084(10) 0.0060(10) -0.0052(10)
C15 0.0261(14) 0.0225(13) 0.0273(13) -0.0087(12) 0.0049(11) -0.0045(11)
C16 0.0337(16) 0.0258(14) 0.0320(15) -0.0114(13) 0.0127(13) -0.0087(12)
C17 0.0177(13) 0.0271(14) 0.0333(15) -0.0033(11) 0.0010(11) -0.0007(12)
C18 0.0169(12) 0.0272(14) 0.0264(13) -0.0074(11) 0.0030(10) -0.0049(11)
C19 0.0163(12) 0.0161(12) 0.0240(12) -0.0030(10) -0.0018(10) -0.0011(10)
C20 0.0194(13) 0.0260(14) 0.0243(13) -0.0048(11) 0.0020(10) 0.0016(11)
C21 0.0288(15) 0.0222(13) 0.0237(13) -0.0065(12) -0.0006(11) 0.0021(11)
C22 0.0197(13) 0.0182(12) 0.0286(13) -0.0034(10) -0.0082(11) 0.0001(10)
C23 0.0179(13) 0.0239(14) 0.0334(14) -0.0075(11) -0.0028(11) -0.0014(11)
C24 0.0188(12) 0.0203(13) 0.0253(13) -0.0058(10) -0.0021(10) 0.0031(10)
C25 0.0179(12) 0.0194(12) 0.0297(14) -0.0061(10) -0.0009(10) 0.0029(11)
C26 0.0179(12) 0.0215(13) 0.0298(13) -0.0101(11) -0.0027(10) 0.0024(11)
C27 0.0250(14) 0.0228(14) 0.0339(15) -0.0037(12) -0.0060(12) -0.0037(12)
C28 0.0334(17) 0.0294(16) 0.0344(16) -0.0052(13) -0.0121(13) -0.0043(13)
C29 0.0180(13) 0.0224(14) 0.0428(17) -0.0063(11) -0.0026(12) 0.0002(12)
C30 0.0195(13) 0.0277(14) 0.0305(14) -0.0091(11) -0.0017(11) 0.0026(11)
C31 0.0190(13) 0.0191(13) 0.0318(14) -0.0014(10) -0.0013(11) -0.0074(11)
C32 0.0251(14) 0.0219(13) 0.0334(15) -0.0058(12) 0.0014(12) -0.0046(11)
C33 0.0316(16) 0.0217(14) 0.0331(15) -0.0014(12) -0.0022(13) -0.0029(12)
C34 0.0194(13) 0.0295(15) 0.0322(15) 0.0015(12) 0.0006(11) -0.0094(12)
C35 0.0221(14) 0.0350(17) 0.0395(17) -0.0058(13) 0.0040(13) -0.0033(14)
C36 0.0218(14) 0.0274(15) 0.0356(16) -0.0023(12) 0.0016(12) -0.0002(12)
C37 0.0217(10) 0.0368(12) 0.0365(11) -0.0049(9) -0.0001(9) -0.0113(10)
C38 0.0217(10) 0.0368(12) 0.0365(11) -0.0049(9) -0.0001(9) -0.0113(10)
C39 0.0378(18) 0.0383(18) 0.0358(16) -0.0210(15) 0.0065(14) -0.0114(14)
C40 0.0405(18) 0.0275(15) 0.0254(14) 0.0019(14) 0.0033(13) -0.0059(12)
C41 0.0273(16) 0.044(2) 0.050(2) -0.0137(15) -0.0070(15) -0.0094(16)
C42 0.0323(16) 0.0241(14) 0.0370(16) -0.0054(13) 0.0001(13) -0.0092(12)
C43 0.0175(12) 0.0251(13) 0.0161(11) -0.0042(10) 0.0039(9) -0.0051(10)
C44 0.0232(14) 0.0488(19) 0.0193(12) -0.0126(14) -0.0020(11) 0.0001(12)
C45 0.0281(15) 0.052(2) 0.0176(12) -0.0136(15) 0.0027(11) 0.0035(13)
C46 0.0213(13) 0.0323(15) 0.0223(13) -0.0081(12) 0.0076(10) -0.0037(11)
C47 0.0201(13) 0.0334(15) 0.0217(12) -0.0102(12) 0.0023(10) -0.0067(11)
C48 0.0218(13) 0.0318(15) 0.0152(11) -0.0095(12) 0.0001(10) -0.0020(10)
C49 0.0203(13) 0.0374(16) 0.0176(12) -0.0096(12) -0.0005(10) -0.0021(11)
C50 0.0210(13) 0.0390(16) 0.0152(11) -0.0136(12) -0.0014(10) -0.0013(11)
C51 0.0309(16) 0.0408(18) 0.0288(15) -0.0117(14) 0.0048(12) -0.0053(13)
C52 0.0412(19) 0.0428(19) 0.0288(15) -0.0218(16) 0.0055(13) 0.0002(14)
C53 0.0229(14) 0.0493(19) 0.0247(14) -0.0158(14) 0.0047(11) -0.0086(13)
C54 0.0220(14) 0.0421(17) 0.0221(13) -0.0141(13) 0.0008(11) -0.0039(12)
C55 0.0157(12) 0.0227(13) 0.0177(11) -0.0038(10) 0.0010(9) -0.0028(10)
C56 0.0200(12) 0.0197(12) 0.0212(12) -0.0051(10) 0.0009(10) -0.0005(10)
C57 0.0194(13) 0.0250(13) 0.0223(12) -0.0076(11) 0.0028(10) -0.0022(10)
C58 0.0168(12) 0.0265(14) 0.0198(12) -0.0022(11) -0.0002(10) -0.0039(10)
C59 0.0280(15) 0.0187(13) 0.0278(14) -0.0034(11) 0.0026(11) 0.0013(11)
C60 0.0252(14) 0.0218(13) 0.0242(13) -0.0082(11) 0.0041(11) -0.0004(10)
C61 0.0216(13) 0.0243(13) 0.0218(12) -0.0073(11) 0.0018(10) -0.0058(10)
C62 0.0203(13) 0.0222(13) 0.0286(13) -0.0066(11) 0.0023(11) -0.0076(11)
C63 0.0275(15) 0.0288(15) 0.0376(16) -0.0041(13) 0.0119(13) 0.0035(13)
C64 0.0349(18) 0.0304(17) 0.053(2) -0.0047(14) 0.0210(16) 0.0028(15)
C65 0.0269(16) 0.0316(16) 0.0402(17) -0.0010(13) -0.0049(13) -0.0060(14)
C66 0.0227(14) 0.0347(16) 0.0291(14) -0.0036(12) -0.0011(11) -0.0076(12)
C67 0.0235(13) 0.0221(13) 0.0209(12) -0.0098(11) 0.0023(10) -0.0047(10)
C68 0.0353(16) 0.0239(14) 0.0328(15) -0.0098(13) 0.0134(13) -0.0073(12)
C69 0.0408(18) 0.0215(14) 0.0400(17) -0.0133(13) 0.0154(14) -0.0085(12)
C70 0.0311(15) 0.0274(14) 0.0231(13) -0.0160(13) 0.0055(11) -0.0032(11)
C71 0.0205(13) 0.0273(14) 0.0235(13) -0.0070(11) 0.0010(10) -0.0026(11)
C72 0.0204(13) 0.0193(12) 0.0237(12) -0.0055(10) -0.0011(10) 0.0010(10)
C73 0.0401(18) 0.0322(16) 0.0278(14) -0.0134(15) 0.0038(13) -0.0052(12)
C74 0.0416(18) 0.0272(15) 0.0299(15) -0.0119(14) 0.0065(13) -0.0012(12)
C75 0.049(2) 0.040(2) 0.0385(18) -0.0105(17) 0.0049(16) 0.0035(15)
C76 0.062(3) 0.049(2) 0.046(2) -0.010(2) 0.013(2) 0.0171(18)
C77 0.046(2) 0.050(2) 0.059(2) -0.0212(19) 0.0111(19) 0.0042(19)
C78 0.0430(19) 0.0363(18) 0.0358(17) -0.0168(16) 0.0080(14) -0.0003(14)
C79 0.105(6) 0.070(4) 0.098(6) -0.046(4) -0.023(5) -0.016(4)
C80 0.060(3) 0.064(3) 0.061(3) -0.024(3) -0.006(3) -0.002(3)
C81 0.056(3) 0.083(3) 0.056(3) -0.023(3) -0.007(3) 0.002(3)
C82 0.055(3) 0.072(3) 0.056(3) -0.014(3) 0.005(2) 0.006(3)
C83 0.049(3) 0.053(3) 0.050(3) -0.016(3) 0.009(2) 0.004(3)
C84 0.048(3) 0.055(3) 0.060(3) -0.019(3) 0.002(3) -0.009(3)
C85 0.048(3) 0.056(3) 0.063(3) -0.014(2) -0.002(2) -0.010(3)
C79A 0.089(8) 0.082(7) 0.090(8) -0.002(7) -0.019(7) -0.022(7)
C80A 0.055(4) 0.071(4) 0.061(4) -0.018(3) -0.006(3) -0.009(3)
C81A 0.058(4) 0.079(4) 0.057(4) -0.024(4) -0.010(4) -0.004(4)
C82A 0.046(4) 0.079(4) 0.044(4) -0.032(4) -0.003(4) -0.001(4)
C83A 0.050(4) 0.065(4) 0.043(4) -0.028(4) 0.006(3) 0.001(4)
C84A 0.050(4) 0.070(5) 0.049(4) -0.020(4) 0.000(4) -0.001(4)
C85A 0.051(4) 0.065(4) 0.054(4) -0.016(4) -0.003(4) -0.005(4)
C86 0.235(10) 0.137(8) 0.181(10) -0.076(7) 0.012(8) -0.070(7)
C87 0.195(6) 0.183(6) 0.169(6) -0.066(5) 0.017(6) -0.031(5)
C88 0.181(6) 0.197(6) 0.181(7) -0.074(5) -0.019(6) -0.022(6)
C89 0.192(6) 0.195(7) 0.196(7) -0.076(5) -0.018(6) -0.018(6)
C90 0.190(6) 0.159(6) 0.198(7) -0.084(5) 0.012(6) -0.050(5)
C91 0.195(6) 0.162(6) 0.189(6) -0.062(5) 0.034(6) -0.056(5)
C92 0.189(6) 0.168(6) 0.170(6) -0.052(5) 0.035(5) -0.048(5)
C86A 0.193(9) 0.178(9) 0.183(10) -0.063(7) 0.023(8) -0.041(8)
C87A 0.163(6) 0.150(6) 0.157(6) -0.047(5) 0.019(5) -0.035(5)
C88A 0.158(7) 0.139(7) 0.135(6) -0.034(5) 0.008(6) -0.041(6)
C89A 0.159(7) 0.133(7) 0.131(7) -0.030(5) 0.017(6) -0.028(6)
C90A 0.157(7) 0.127(7) 0.139(7) -0.038(6) 0.022(6) -0.028(6)
C91A 0.156(7) 0.129(7) 0.138(7) -0.034(5) 0.024(6) -0.035(6)
C92A 0.157(7) 0.141(7) 0.150(7) -0.042(5) 0.027(6) -0.034(6)
N1 0.0232(12) 0.0275(13) 0.0389(14) -0.0042(10) 0.0089(11) -0.0055(11)
N2 0.0248(13) 0.0227(12) 0.0417(14) -0.0029(10) -0.0128(11) 0.0012(11)
N3 0.0269(14) 0.0408(16) 0.0376(15) -0.0020(12) -0.0022(11) -0.0115(12)
N4 0.0319(14) 0.0519(17) 0.0218(12) -0.0224(13) 0.0023(10) -0.0028(11)
N5 0.0235(13) 0.0297(14) 0.0587(18) -0.0050(11) 0.0103(13) -0.0035(13)
N6 0.057(2) 0.054(2) 0.062(2) -0.0171(18) 0.0180(18) 0.0163(17)
O1 0.0182(9) 0.0235(9) 0.0197(9) -0.0007(8) 0.0015(7) -0.0044(7)
O2 0.0245(10) 0.0272(10) 0.0265(10) -0.0023(9) 0.0024(8) 0.0008(8)
O3 0.0230(10) 0.0234(10) 0.0304(10) -0.0004(8) -0.0110(8) -0.0012(8)
O4 0.0306(12) 0.0343(12) 0.0253(10) -0.0016(10) -0.0022(9) 0.0007(9)
O5 0.0261(11) 0.0292(11) 0.0403(12) -0.0032(9) 0.0011(9) -0.0086(9)
O6 0.0332(14) 0.0433(15) 0.103(2) -0.0067(12) -0.0184(15) -0.0285(16)
O7 0.0294(11) 0.0371(12) 0.0280(10) -0.0146(10) 0.0134(9) -0.0053(9)
O8 0.0248(11) 0.0429(13) 0.0257(10) -0.0117(10) 0.0062(8) -0.0099(9)
O9 0.0184(9) 0.0295(10) 0.0217(9) 0.0014(8) 0.0021(7) -0.0036(8)
O10 0.0237(10) 0.0340(11) 0.0223(9) -0.0028(9) -0.0002(8) -0.0028(8)
O11 0.0342(12) 0.0292(11) 0.0272(10) -0.0160(10) 0.0062(9) -0.0019(8)
O12 0.0390(14) 0.0475(15) 0.0424(13) -0.0144(12) -0.0009(11) 0.0030(11)
S1 0.0171(3) 0.0231(3) 0.0144(3) -0.0012(2) 0.0005(2) -0.0017(2)
S2 0.0141(3) 0.0208(3) 0.0252(3) -0.0044(2) -0.0002(2) 0.0051(2)
S3 0.0192(3) 0.0199(3) 0.0310(3) -0.0060(3) -0.0020(3) -0.0062(3)
S4 0.0260(3) 0.0316(4) 0.0178(3) -0.0143(3) 0.0028(2) -0.0080(3)
S5 0.0186(3) 0.0214(3) 0.0155(3) -0.0038(2) 0.0026(2) 0.0008(2)
S6 0.0247(3) 0.0207(3) 0.0181(3) -0.0089(3) 0.0053(2) -0.0049(2)

loop_
_atom_type_symbol
_atom_type_description
_atom_type_scat_dispersion_real
_atom_type_scat_dispersion_imag
_atom_type_scat_source
C C 0.0033 0.0016 'International Tables Vol C Tables 4.2.6.8 and 6.1.1.4'
H H 0.0000 0.0000 'International Tables Vol C Tables 4.2.6.8 and 6.1.1.4'
N N 0.0061 0.0033 'International Tables Vol C Tables 4.2.6.8 and 6.1.1.4'
O O 0.0106 0.0060 'International Tables Vol C Tables 4.2.6.8 and 6.1.1.4'
S S 0.1246 0.1234 'International Tables Vol C Tables 4.2.6.8 and 6.1.1.4'

loop_
_geom_angle_atom_site_label_1
_geom_angle_atom_site_label_2
_geom_angle_atom_site_label_3
_geom_angle_site_symmetry_1
_geom_angle_site_symmetry_3
_geom_angle
_geom_angle_publ_flag
C2 C1 C6 . . 120.5(2) ?
C2 C1 S1 . . 118.13(18) ?
C6 C1 S1 . . 121.33(19) ?
C1 C2 C3 . . 119.6(2) ?
C1 C2 S2 . . 121.02(19) ?
C3 C2 S2 . . 119.02(19) ?
C4 C3 C2 . . 119.7(2) ?
C4 C3 S3 . . 118.70(19) ?
C2 C3 S3 . . 121.37(19) ?
C3 C4 C5 . . 119.9(2) ?
C3 C4 S4 . . 119.09(19) ?
C5 C4 S4 . . 120.93(19) ?
C6 C5 C4 . . 119.5(2) ?
C6 C5 S5 . . 122.01(19) ?
C4 C5 S5 . . 118.50(18) ?
C5 C6 C1 . . 118.8(2) ?
C5 C6 S6 . . 124.04(19) ?
C1 C6 S6 . . 116.94(18) ?
C12 C7 C8 . . 119.6(2) ?
C12 C7 S1 . . 123.6(2) ?
C8 C7 S1 . . 116.76(19) ?
C9 C8 C7 . . 120.5(2) ?
C9 C8 H8 . . 119.8 ?
C7 C8 H8 . . 119.8 ?
C8 C9 C10 . . 118.7(2) ?
C8 C9 H9 . . 120.7 ?
C10 C9 H9 . . 120.7 ?
C11 C10 C9 . . 122.0(2) ?
C11 C10 O1 . . 116.3(2) ?
C9 C10 O1 . . 121.5(2) ?
C10 C11 C12 . . 118.8(2) ?
C10 C11 H11 . . 120.6 ?
C12 C11 H11 . . 120.6 ?
C11 C12 C7 . . 120.5(2) ?
C11 C12 H12 . . 119.8 ?
C7 C12 H12 . . 119.8 ?
O2 C13 O1 . . 125.4(3) ?
O2 C13 C14 . . 124.4(2) ?
O1 C13 C14 . . 110.1(2) ?
C18 C14 C15 . . 118.9(3) ?
C18 C14 C13 . . 123.0(2) ?
C15 C14 C13 . . 118.1(2) ?
C16 C15 C14 . . 118.0(3) ?
C16 C15 H15 . . 121.0 ?
C14 C15 H15 . . 121.0 ?
N1 C16 C15 . . 124.0(3) ?
N1 C16 H16 . . 118.0 ?
C15 C16 H16 . . 118.0 ?
N1 C17 C18 . . 123.8(3) ?
N1 C17 H17 . . 118.1 ?
C18 C17 H17 . . 118.1 ?
C14 C18 C17 . . 118.3(3) ?
C14 C18 H18 . . 120.9 ?
C17 C18 H18 . . 120.9 ?
C24 C19 C20 . . 119.8(2) ?
C24 C19 S2 . . 125.6(2) ?
C20 C19 S2 . . 114.3(2) ?
C21 C20 C19 . . 120.4(3) ?
C21 C20 H20 . . 119.8 ?
C19 C20 H20 . . 119.8 ?
C22 C21 C20 . . 118.5(2) ?
C22 C21 H21 . . 120.8 ?
C20 C21 H21 . . 120.8 ?
C21 C22 C23 . . 122.1(3) ?
C21 C22 O3 . . 117.2(2) ?
C23 C22 O3 . . 120.6(2) ?
C22 C23 C24 . . 119.0(3) ?
C22 C23 H23 . . 120.5 ?
C24 C23 H23 . . 120.5 ?
C19 C24 C23 . . 120.1(2) ?
C19 C24 H24 . . 120.0 ?
C23 C24 H24 . . 120.0 ?
O4 C25 O3 . . 124.7(3) ?
O4 C25 C26 . . 125.0(3) ?
O3 C25 C26 . . 110.3(2) ?
C27 C26 C30 . . 119.0(3) ?
C27 C26 C25 . . 121.9(3) ?
C30 C26 C25 . . 119.1(3) ?
C26 C27 C28 . . 117.9(3) ?
C26 C27 H27 . . 121.0 ?
C28 C27 H27 . . 121.0 ?
N2 C28 C27 . . 124.4(3) ?
N2 C28 H28 . . 117.8 ?
C27 C28 H28 . . 117.8 ?
N2 C29 C30 . . 123.2(3) ?
N2 C29 H29 . . 118.4 ?
C30 C29 H29 . . 118.4 ?
C26 C30 C29 . . 118.6(3) ?
C26 C30 H30 . . 120.7 ?
C29 C30 H30 . . 120.7 ?
C32 C31 C36 . . 119.9(3) ?
C32 C31 S3 . . 119.5(2) ?
C36 C31 S3 . . 120.6(2) ?
C33 C32 C31 . . 120.2(3) ?
C33 C32 H32 . . 119.9 ?
C31 C32 H32 . . 119.9 ?
C34 C33 C32 . . 118.9(3) ?
C34 C33 H33 . . 120.5 ?
C32 C33 H33 . . 120.5 ?
C35 C34 C33 . . 121.7(3) ?
C35 C34 O5 . . 115.8(3) ?
C33 C34 O5 . . 122.3(3) ?
C34 C35 C36 . . 119.3(3) ?
C34 C35 H35 . . 120.3 ?
C36 C35 H35 . . 120.3 ?
C35 C36 C31 . . 119.9(3) ?
C35 C36 H36 . . 120.0 ?
C31 C36 H36 . . 120.0 ?
O6 C37 O5 . . 124.0(3) ?
O6 C37 C38 . . 124.1(3) ?
O5 C37 C38 . . 111.8(3) ?
C42 C38 C39 . . 118.0(3) ?
C42 C38 C37 . . 125.2(3) ?
C39 C38 C37 . . 116.8(3) ?
C40 C39 C38 . . 118.0(3) ?
C40 C39 H39 . . 121.0 ?
C38 C39 H39 . . 121.0 ?
N3 C40 C39 . . 123.7(3) ?
N3 C40 H40 . . 118.1 ?
C39 C40 H40 . . 118.1 ?
N3 C41 C42 . . 124.6(3) ?
N3 C41 H41 . . 117.7 ?
C42 C41 H41 . . 117.7 ?
C41 C42 C38 . . 118.8(3) ?
C41 C42 H42 . . 120.6 ?
C38 C42 H42 . . 120.6 ?
C44 C43 C48 . . 119.7(2) ?
C44 C43 S4 . . 116.2(2) ?
C48 C43 S4 . . 123.8(2) ?
C45 C44 C43 . . 120.2(3) ?
C45 C44 H44 . . 119.9 ?
C43 C44 H44 . . 119.9 ?
C46 C45 C44 . . 119.3(3) ?
C46 C45 H45 . . 120.4 ?
C44 C45 H45 . . 120.4 ?
C45 C46 C47 . . 122.0(3) ?
C45 C46 O7 . . 117.9(2) ?
C47 C46 O7 . . 119.9(2) ?
C46 C47 C48 . . 118.4(2) ?
C46 C47 H47 . . 120.8 ?
C48 C47 H47 . . 120.8 ?
C43 C48 C47 . . 120.3(2) ?
C43 C48 H48 . . 119.9 ?
C47 C48 H48 . . 119.9 ?
O8 C49 O7 . . 124.7(3) ?
O8 C49 C50 . . 124.2(3) ?
O7 C49 C50 . . 111.1(2) ?
C54 C50 C51 . . 118.5(3) ?
C54 C50 C49 . . 122.9(3) ?
C51 C50 C49 . . 118.5(3) ?
C50 C51 C52 . . 118.3(3) ?
C50 C51 H51 . . 120.8 ?
C52 C51 H51 . . 120.8 ?
N4 C52 C51 . . 124.0(3) ?
N4 C52 H52 . . 118.0 ?
C51 C52 H52 . . 118.0 ?
N4 C53 C54 . . 123.6(3) ?
N4 C53 H53 . . 118.2 ?
C54 C53 H53 . . 118.2 ?
C50 C54 C53 . . 118.6(3) ?
C50 C54 H54 . . 120.7 ?
C53 C54 H54 . . 120.7 ?
C60 C55 C56 . . 119.6(2) ?
C60 C55 S5 . . 117.5(2) ?
C56 C55 S5 . . 122.5(2) ?
C57 C56 C55 . . 120.5(2) ?
C57 C56 H56 . . 119.8 ?
C55 C56 H56 . . 119.8 ?
C56 C57 C58 . . 119.4(2) ?
C56 C57 H57 . . 120.3 ?
C58 C57 H57 . . 120.3 ?
C57 C58 C59 . . 121.1(3) ?
C57 C58 O9 . . 121.1(2) ?
C59 C58 O9 . . 117.5(2) ?
C58 C59 C60 . . 119.3(3) ?
C58 C59 H59 . . 120.3 ?
C60 C59 H59 . . 120.3 ?
C59 C60 C55 . . 120.0(2) ?
C59 C60 H60 . . 120.0 ?
C55 C60 H60 . . 120.0 ?
O10 C61 O9 . . 124.2(3) ?
O10 C61 C62 . . 125.2(3) ?
O9 C61 C62 . . 110.6(2) ?
C63 C62 C66 . . 118.7(3) ?
C63 C62 C61 . . 118.5(3) ?
C66 C62 C61 . . 122.7(3) ?
C62 C63 C64 . . 118.2(3) ?
C62 C63 H63 . . 120.9 ?
C64 C63 H63 . . 120.9 ?
N5 C64 C63 . . 124.3(3) ?
N5 C64 H64 . . 117.9 ?
C63 C64 H64 . . 117.9 ?
N5 C65 C66 . . 123.8(3) ?
N5 C65 H65 . . 118.1 ?
C66 C65 H65 . . 118.1 ?
C62 C66 C65 . . 118.5(3) ?
C62 C66 H66 . . 120.7 ?
C65 C66 H66 . . 120.7 ?
C72 C67 C68 . . 120.3(2) ?
C72 C67 S6 . . 123.6(2) ?
C68 C67 S6 . . 115.6(2) ?
C67 C68 C69 . . 119.9(3) ?
C67 C68 H68 . . 120.1 ?
C69 C68 H68 . . 120.1 ?
C70 C69 C68 . . 118.9(3) ?
C70 C69 H69 . . 120.6 ?
C68 C69 H69 . . 120.6 ?
C71 C70 C69 . . 121.9(3) ?
C71 C70 O11 . . 116.5(3) ?
C69 C70 O11 . . 121.5(3) ?
C70 C71 C72 . . 119.3(3) ?
C70 C71 H71 . . 120.4 ?
C72 C71 H71 . . 120.4 ?
C67 C72 C71 . . 119.8(3) ?
C67 C72 H72 . . 120.1 ?
C71 C72 H72 . . 120.1 ?
O12 C73 O11 . . 125.0(3) ?
O12 C73 C74 . . 124.4(3) ?
O11 C73 C74 . . 110.6(3) ?
C78 C74 C75 . . 118.8(3) ?
C78 C74 C73 . . 123.1(3) ?
C75 C74 C73 . . 118.0(3) ?
C76 C75 C74 . . 118.5(4) ?
C76 C75 H75 . . 120.8 ?
C74 C75 H75 . . 120.8 ?
N6 C76 C75 . . 124.0(4) ?
N6 C76 H76 . . 118.0 ?
C75 C76 H76 . . 118.0 ?
N6 C77 C78 . . 123.6(4) ?
N6 C77 H77 . . 118.2 ?
C78 C77 H77 . . 118.2 ?
C74 C78 C77 . . 118.3(3) ?
C74 C78 H78 . . 120.9 ?
C77 C78 H78 . . 120.9 ?
C80 C79 H79A . . 109.5 ?
C80 C79 H79B . . 109.5 ?
H79A C79 H79B . . 109.5 ?
C80 C79 H79C . . 109.5 ?
H79A C79 H79C . . 109.5 ?
H79B C79 H79C . . 109.5 ?
C81 C80 C85 . . 118.4(8) ?
C81 C80 C79 . . 121.0(7) ?
C85 C80 C79 . . 120.6(7) ?
C80 C81 C82 . . 120.6(8) ?
C80 C81 H81 . . 119.7 ?
C82 C81 H81 . . 119.7 ?
C83 C82 C81 . . 119.7(7) ?
C83 C82 H82 . . 120.2 ?
C81 C82 H82 . . 120.2 ?
C82 C83 C84 . . 116.5(7) ?
C82 C83 H83 . . 121.7 ?
C84 C83 H83 . . 121.7 ?
C85 C84 C83 . . 122.5(7) ?
C85 C84 H84 . . 118.7 ?
C83 C84 H84 . . 118.7 ?
C84 C85 C80 . . 122.2(7) ?
C84 C85 H85 . . 118.9 ?
C80 C85 H85 . . 118.9 ?
C80A C79A H79D . . 109.5 ?
C80A C79A H79E . . 109.5 ?
H79D C79A H79E . . 109.5 ?
C80A C79A H79F . . 109.5 ?
H79D C79A H79F . . 109.5 ?
H79E C79A H79F . . 109.5 ?
C81A C80A C85A . . 120.0 ?
C81A C80A C79A . . 116.5(10) ?
C85A C80A C79A . . 123.4(10) ?
C80A C81A C82A . . 120.0 ?
C80A C81A H81A . . 120.0 ?
C82A C81A H81A . . 120.0 ?
C83A C82A C81A . . 120.0 ?
C83A C82A H82A . . 120.0 ?
C81A C82A H82A . . 120.0 ?
C84A C83A C82A . . 120.0 ?
C84A C83A H83A . . 120.0 ?
C82A C83A H83A . . 120.0 ?
C83A C84A C85A . . 120.0 ?
C83A C84A H84A . . 120.0 ?
C85A C84A H84A . . 120.0 ?
C84A C85A C80A . . 120.0 ?
C84A C85A H85A . . 120.0 ?
C80A C85A H85A . . 120.0 ?
C87 C86 H86A . . 109.5 ?
C87 C86 H86B . . 109.5 ?
H86A C86 H86B . . 109.5 ?
C87 C86 H86C . . 109.5 ?
H86A C86 H86C . . 109.5 ?
H86B C86 H86C . . 109.5 ?
C88 C87 C92 . . 120.0 ?
C88 C87 C86 . . 120.6(14) ?
C92 C87 C86 . . 119.2(14) ?
C89 C88 C87 . . 120.0 ?
C89 C88 H88 . . 120.0 ?
C87 C88 H88 . . 120.0 ?
C88 C89 C90 . . 120.0 ?
C88 C89 H89 . . 120.0 ?
C90 C89 H89 . . 120.0 ?
C91 C90 C89 . . 120.0 ?
C91 C90 H90 . . 120.0 ?
C89 C90 H90 . . 120.0 ?
C92 C91 C90 . . 120.0 ?
C92 C91 H91 . . 120.0 ?
C90 C91 H91 . . 120.0 ?
C91 C92 C87 . . 120.0 ?
C91 C92 H92 . . 120.0 ?
C87 C92 H92 . . 120.0 ?
C87A C86A H86D . . 109.5 ?
C87A C86A H86E . . 109.5 ?
H86D C86A H86E . . 109.5 ?
C87A C86A H86F . . 109.5 ?
H86D C86A H86F . . 109.5 ?
H86E C86A H86F . . 109.5 ?
C88A C87A C92A . . 120.0 ?
C88A C87A C86A . . 119.8(19) ?
C92A C87A C86A . . 120.1(19) ?
C89A C88A C87A . . 120.0 ?
C89A C88A H88A . . 120.0 ?
C87A C88A H88A . . 120.0 ?
C88A C89A C90A . . 120.0 ?
C88A C89A H89A . . 120.0 ?
C90A C89A H89A . . 120.0 ?
C91A C90A C89A . . 120.0 ?
C91A C90A H90A . . 120.0 ?
C89A C90A H90A . . 120.0 ?
C90A C91A C92A . . 120.0 ?
C90A C91A H91A . . 120.0 ?
C92A C91A H91A . . 120.0 ?
C91A C92A C87A . . 120.0 ?
C91A C92A H92A . . 120.0 ?
C87A C92A H92A . . 120.0 ?
C17 N1 C16 . . 116.9(3) ?
C28 N2 C29 . . 116.8(3) ?
C41 N3 C40 . . 116.9(3) ?
C53 N4 C52 . . 116.9(3) ?
C64 N5 C65 . . 116.5(3) ?
C76 N6 C77 . . 116.8(3) ?
C13 O1 C10 . . 118.5(2) ?
C25 O3 C22 . . 118.2(2) ?
C37 O5 C34 . . 117.1(2) ?
C49 O7 C46 . . 117.7(2) ?
C61 O9 C58 . . 119.2(2) ?
C73 O11 C70 . . 118.1(2) ?
C1 S1 C7 . . 103.78(12) ?
C19 S2 C2 . . 107.62(12) ?
C3 S3 C31 . . 100.04(12) ?
C4 S4 C43 . . 103.22(12) ?
C5 S5 C55 . . 101.51(12) ?
C6 S6 C67 . . 106.87(12) ?

loop_
_geom_bond_atom_site_label_1
_geom_bond_atom_site_label_2
_geom_bond_site_symmetry_2
_geom_bond_distance
_geom_bond_publ_flag
C1 C2 . 1.405(4) ?
C1 C6 . 1.420(3) ?
C1 S1 . 1.763(2) ?
C2 C3 . 1.411(3) ?
C2 S2 . 1.776(2) ?
C3 C4 . 1.405(4) ?
C3 S3 . 1.782(3) ?
C4 C5 . 1.413(4) ?
C4 S4 . 1.766(2) ?
C5 C6 . 1.408(3) ?
C5 S5 . 1.769(3) ?
C6 S6 . 1.765(3) ?
C7 C12 . 1.391(3) ?
C7 C8 . 1.394(4) ?
C7 S1 . 1.773(3) ?
C8 C9 . 1.384(4) ?
C8 H8 . 0.95 ?
C9 C10 . 1.385(4) ?
C9 H9 . 0.95 ?
C10 C11 . 1.381(4) ?
C10 O1 . 1.407(3) ?
C11 C12 . 1.384(4) ?
C11 H11 . 0.95 ?
C12 H12 . 0.95 ?
C13 O2 . 1.193(3) ?
C13 O1 . 1.355(3) ?
C13 C14 . 1.501(4) ?
C14 C18 . 1.381(4) ?
C14 C15 . 1.396(4) ?
C15 C16 . 1.385(4) ?
C15 H15 . 0.95 ?
C16 N1 . 1.337(4) ?
C16 H16 . 0.95 ?
C17 N1 . 1.335(4) ?
C17 C18 . 1.392(4) ?
C17 H17 . 0.95 ?
C18 H18 . 0.95 ?
C19 C24 . 1.386(4) ?
C19 C20 . 1.395(4) ?
C19 S2 . 1.766(3) ?
C20 C21 . 1.393(4) ?
C20 H20 . 0.95 ?
C21 C22 . 1.378(4) ?
C21 H21 . 0.95 ?
C22 C23 . 1.381(4) ?
C22 O3 . 1.410(3) ?
C23 C24 . 1.392(4) ?
C23 H23 . 0.95 ?
C24 H24 . 0.95 ?
C25 O4 . 1.196(3) ?
C25 O3 . 1.350(3) ?
C25 C26 . 1.497(4) ?
C26 C27 . 1.379(4) ?
C26 C30 . 1.387(4) ?
C27 C28 . 1.392(4) ?
C27 H27 . 0.95 ?
C28 N2 . 1.328(4) ?
C28 H28 . 0.95 ?
C29 N2 . 1.342(4) ?
C29 C30 . 1.392(4) ?
C29 H29 . 0.95 ?
C30 H30 . 0.95 ?
C31 C32 . 1.390(4) ?
C31 C36 . 1.397(4) ?
C31 S3 . 1.783(3) ?
C32 C33 . 1.389(4) ?
C32 H32 . 0.95 ?
C33 C34 . 1.388(4) ?
C33 H33 . 0.95 ?
C34 C35 . 1.376(4) ?
C34 O5 . 1.424(3) ?
C35 C36 . 1.387(4) ?
C35 H35 . 0.95 ?
C36 H36 . 0.95 ?
C37 O6 . 1.200(4) ?
C37 O5 . 1.333(4) ?
C37 C38 . 1.492(4) ?
C38 C42 . 1.374(4) ?
C38 C39 . 1.395(5) ?
C39 C40 . 1.391(5) ?
C39 H39 . 0.95 ?
C40 N3 . 1.322(4) ?
C40 H40 . 0.95 ?
C41 N3 . 1.315(4) ?
C41 C42 . 1.372(4) ?
C41 H41 . 0.95 ?
C42 H42 . 0.95 ?
C43 C44 . 1.388(4) ?
C43 C48 . 1.392(4) ?
C43 S4 . 1.772(3) ?
C44 C45 . 1.387(4) ?
C44 H44 . 0.95 ?
C45 C46 . 1.371(4) ?
C45 H45 . 0.95 ?
C46 C47 . 1.385(4) ?
C46 O7 . 1.417(3) ?
C47 C48 . 1.395(4) ?
C47 H47 . 0.95 ?
C48 H48 . 0.95 ?
C49 O8 . 1.193(3) ?
C49 O7 . 1.350(4) ?
C49 C50 . 1.498(4) ?
C50 C54 . 1.380(4) ?
C50 C51 . 1.385(4) ?
C51 C52 . 1.388(4) ?
C51 H51 . 0.95 ?
C52 N4 . 1.335(4) ?
C52 H52 . 0.95 ?
C53 N4 . 1.326(4) ?
C53 C54 . 1.398(4) ?
C53 H53 . 0.95 ?
C54 H54 . 0.95 ?
C55 C60 . 1.392(4) ?
C55 C56 . 1.395(4) ?
C55 S5 . 1.779(3) ?
C56 C57 . 1.379(4) ?
C56 H56 . 0.95 ?
C57 C58 . 1.382(4) ?
C57 H57 . 0.95 ?
C58 C59 . 1.386(4) ?
C58 O9 . 1.400(3) ?
C59 C60 . 1.390(4) ?
C59 H59 . 0.95 ?
C60 H60 . 0.95 ?
C61 O10 . 1.198(3) ?
C61 O9 . 1.361(3) ?
C61 C62 . 1.495(4) ?
C62 C63 . 1.382(4) ?
C62 C66 . 1.384(4) ?
C63 C64 . 1.387(4) ?
C63 H63 . 0.95 ?
C64 N5 . 1.332(5) ?
C64 H64 . 0.95 ?
C65 N5 . 1.338(4) ?
C65 C66 . 1.385(4) ?
C65 H65 . 0.95 ?
C66 H66 . 0.95 ?
C67 C72 . 1.385(4) ?
C67 C68 . 1.390(4) ?
C67 S6 . 1.775(3) ?
C68 C69 . 1.391(4) ?
C68 H68 . 0.95 ?
C69 C70 . 1.378(4) ?
C69 H69 . 0.95 ?
C70 C71 . 1.374(4) ?
C70 O11 . 1.406(3) ?
C71 C72 . 1.389(4) ?
C71 H71 . 0.95 ?
C72 H72 . 0.95 ?
C73 O12 . 1.191(4) ?
C73 O11 . 1.356(4) ?
C73 C74 . 1.505(4) ?
C74 C78 . 1.385(5) ?
C74 C75 . 1.386(5) ?
C75 C76 . 1.380(5) ?
C75 H75 . 0.95 ?
C76 N6 . 1.336(6) ?
C76 H76 . 0.95 ?
C77 N6 . 1.339(5) ?
C77 C78 . 1.390(5) ?
C77 H77 . 0.95 ?
C78 H78 . 0.95 ?
C79 C80 . 1.538(10) ?
C79 H79A . 0.98 ?
C79 H79B . 0.98 ?
C79 H79C . 0.98 ?
C80 C81 . 1.348(10) ?
C80 C85 . 1.399(9) ?
C81 C82 . 1.435(12) ?
C81 H81 . 0.95 ?
C82 C83 . 1.401(10) ?
C82 H82 . 0.95 ?
C83 C84 . 1.410(9) ?
C83 H83 . 0.95 ?
C84 C85 . 1.314(9) ?
C84 H84 . 0.95 ?
C85 H85 . 0.95 ?
C79A C80A . 1.68(2) ?
C79A H79D . 0.98 ?
C79A H79E . 0.98 ?
C79A H79F . 0.98 ?
C80A C81A . 1.39 ?
C80A C85A . 1.39 ?
C81A C82A . 1.39 ?
C81A H81A . 0.95 ?
C82A C83A . 1.39 ?
C82A H82A . 0.95 ?
C83A C84A . 1.39 ?
C83A H83A . 0.95 ?
C84A C85A . 1.39 ?
C84A H84A . 0.95 ?
C85A H85A . 0.95 ?
C86 C87 . 1.390(16) ?
C86 H86A . 0.98 ?
C86 H86B . 0.98 ?
C86 H86C . 0.98 ?
C87 C88 . 1.39 ?
C87 C92 . 1.39 ?
C88 C89 . 1.39 ?
C88 H88 . 0.95 ?
C89 C90 . 1.39 ?
C89 H89 . 0.95 ?
C90 C91 . 1.39 ?
C90 H90 . 0.95 ?
C91 C92 . 1.39 ?
C91 H91 . 0.95 ?
C92 H92 . 0.95 ?
C86A C87A . 1.564(17) ?
C86A H86D . 0.98 ?
C86A H86E . 0.98 ?
C86A H86F . 0.98 ?
C87A C88A . 1.39 ?
C87A C92A . 1.39 ?
C88A C89A . 1.39 ?
C88A H88A . 0.95 ?
C89A C90A . 1.39 ?
C89A H89A . 0.95 ?
C90A C91A . 1.39 ?
C90A H90A . 0.95 ?
C91A C92A . 1.39 ?
C91A H91A . 0.95 ?
C92A H92A . 0.95 ?
